data_7159290
loop_
_publ_author_name
'Singh, Manjeet'
'Kumar, Manish'
'Nalawade, Sachin A.'
'Puneeth Kumar, DRGKoppalu R'
'Gopi, Hosahudya N.'

_publ_section_title
;
 Cyclization of <i>N</i>-Boc-(<i>E</i>)-&#x3b1;,&#x3b2;-unsaturated
 &#x3b3;-amino acid active esters into
 <i>N</i>-Boc-(<i>Z</i>)-&#x3b1;,&#x3b2;-unsaturated &#x3b3;-lactams
 through <i>E</i> &#x2192; <i>Z</i> isomerization.
;
_journal_issue 18
_journal_name_full 'Organic &amp; biomolecular chemistry'
_journal_page_first 3766
_journal_page_last 3769
_journal_paper_doi 10.1039/d3ob00127j
_journal_volume 21
_journal_year 2023
_chemical_formula_moiety 'C16 H19 N O3'
_chemical_formula_sum 'C16 H19 N O3'
_chemical_formula_weight 273.32
_space_group_crystal_system monoclinic
_space_group_IT_number 14
_space_group_name_Hall '-P 2yn'
_space_group_name_H-M_alt 'P 1 21/n 1'
_atom_sites_solution_hydrogens geom
_audit_creation_method SHELXL-2018/3
_audit_update_record
;
2022-12-12 deposited with the CCDC.	2023-04-14 downloaded from the CCDC.
;
_cell_angle_alpha 90
_cell_angle_beta 99.499(14)
_cell_angle_gamma 90
_cell_formula_units_Z 4
_cell_length_a 6.146(3)
_cell_length_b 14.129(7)
_cell_length_c 16.674(8)
_cell_measurement_reflns_used 3576
_cell_measurement_temperature 100(2)
_cell_measurement_theta_max 28.476
_cell_measurement_theta_min 1.900
_cell_volume 1428.1(12)
_computing_structure_refinement 'SHELXL-2018/3 (Sheldrick, 2018)'
_computing_structure_solution 'SHELXT 2014/5 (Sheldrick, 2014)'
_diffrn_ambient_temperature 100(2)
_diffrn_measured_fraction_theta_full 1.000
_diffrn_measured_fraction_theta_max 0.989
_diffrn_measurement_device_type 'Bruker APEX-II CCD'
_diffrn_radiation_type MoK\a
_diffrn_radiation_wavelength 0.71073
_diffrn_reflns_av_R_equivalents 0.1952
_diffrn_reflns_av_unetI/netI 0.1905
_diffrn_reflns_Laue_measured_fraction_full 1.000
_diffrn_reflns_Laue_measured_fraction_max 0.989
_diffrn_reflns_limit_h_max 8
_diffrn_reflns_limit_h_min -8
_diffrn_reflns_limit_k_max 18
_diffrn_reflns_limit_k_min -18
_diffrn_reflns_limit_l_max 15
_diffrn_reflns_limit_l_min -22
_diffrn_reflns_number 20509
_diffrn_reflns_point_group_measured_fraction_full 1.000
_diffrn_reflns_point_group_measured_fraction_max 0.989
_diffrn_reflns_theta_full 25.242
_diffrn_reflns_theta_max 28.476
_diffrn_reflns_theta_min 1.900
_exptl_absorpt_coefficient_mu 0.088
_exptl_crystal_colour colourless
_exptl_crystal_density_diffrn 1.271
_exptl_crystal_description plate
_exptl_crystal_F_000 584.0
_refine_diff_density_max 0.309
_refine_diff_density_min -0.365
_refine_diff_density_rms 0.081
_refine_ls_extinction_coef 0.048(8)
_refine_ls_extinction_expression Fc^*^=kFc[1+0.001xFc^2^\l^3^/sin(2\q)]^-1/4^
_refine_ls_extinction_method 'SHELXL-2018/3 (Sheldrick 2018)'
_refine_ls_goodness_of_fit_ref 0.790
_refine_ls_hydrogen_treatment constr
_refine_ls_matrix_type full
_refine_ls_number_parameters 185
_refine_ls_number_reflns 3576
_refine_ls_number_restraints 0
_refine_ls_restrained_S_all 0.790
_refine_ls_R_factor_all 0.1915
_refine_ls_R_factor_gt 0.0723
_refine_ls_shift/su_max 0.000
_refine_ls_shift/su_mean 0.000
_refine_ls_structure_factor_coef Fsqd
_refine_ls_weighting_details 'w=1/[\s^2^(Fo^2^)+(0.1585P)^2^+1.7248P] where P=(Fo^2^+2Fc^2^)/3'
_refine_ls_weighting_scheme calc
_refine_ls_wR_factor_gt 0.1772
_refine_ls_wR_factor_ref 0.2710
_reflns_Friedel_coverage 0.000
_reflns_number_gt 1499
_reflns_number_total 3576
_reflns_threshold_expression 'I > 2\s(I)'
_cod_data_source_file d3ob00127j2.cif
_cod_data_source_block Monc1_a
_cod_depositor_comments 'Adding full bibliography for 7159285--7159290.cif.'
_cod_original_cell_volume 1427.9(12)
_cod_original_sg_symbol_H-M 'P 21/n'
_cod_original_formula_sum C16H19NO3
_cod_database_code 7159290
_shelx_shelxl_version_number 2018/3
_shelx_space_group_comment
;
The symmetry employed for this shelxl refinement is uniquely defined
by the following loop, which should always be used as a source of
symmetry information in preference to the above space-group names.
They are only intended as comments.
;

loop_
_space_group_symop_operation_xyz
'x, y, z'
'-x+1/2, y+1/2, -z+1/2'
'-x, -y, -z'
'x-1/2, -y-1/2, z-1/2'

loop_
_atom_site_label
_atom_site_type_symbol
_atom_site_fract_x
_atom_site_fract_y
_atom_site_fract_z
_atom_site_U_iso_or_equiv
_atom_site_adp_type
_atom_site_occupancy
_atom_site_site_symmetry_order
_atom_site_calc_flag
_atom_site_refinement_flags_posn
_atom_site_refinement_flags_adp
_atom_site_refinement_flags_occupancy
_atom_site_disorder_assembly
_atom_site_disorder_group
O1 O 0.4987(4) 0.67066(18) 0.72517(15) 0.0255(7) Uani 1 1 d . . . . .
O3 O 0.0563(5) 0.86609(19) 0.59855(17) 0.0311(7) Uani 1 1 d . . . . .
O2 O 0.1334(5) 0.7112(2) 0.70536(17) 0.0311(7) Uani 1 1 d . . . . .
N1 N 0.3786(5) 0.7744(2) 0.62887(19) 0.0251(8) Uani 1 1 d . . . . .
C5 C 0.3176(7) 0.7174(3) 0.6898(2) 0.0251(9) Uani 1 1 d . . . . .
C7 C 0.3758(7) 0.8918(3) 0.5344(2) 0.0262(9) Uani 1 1 d . . . . .
H7 H 0.328379 0.942024 0.499898 0.031 Uiso 1 1 calc R U . . .
C8 C 0.5733(7) 0.8520(3) 0.5415(2) 0.0271(9) Uani 1 1 d . . . . .
H8 H 0.684271 0.871583 0.513478 0.032 Uiso 1 1 calc R U . . .
C6 C 0.2424(7) 0.8460(3) 0.5883(2) 0.0269(9) Uani 1 1 d . . . . .
C9 C 0.5942(7) 0.7709(3) 0.6008(2) 0.0259(9) Uani 1 1 d . . . . .
H9 H 0.712879 0.783814 0.646385 0.031 Uiso 1 1 calc R U . . .
C14 C 0.1422(7) 0.6293(3) 0.3500(3) 0.0294(10) Uani 1 1 d . . . . .
H14 H 0.031985 0.622117 0.304966 0.035 Uiso 1 1 calc R U . . .
C3 C 0.4786(7) 0.5888(3) 0.7800(2) 0.0259(9) Uani 1 1 d . . . . .
C11 C 0.4686(7) 0.6552(3) 0.4860(2) 0.0251(9) Uani 1 1 d . . . . .
C2 C 0.7173(7) 0.5557(3) 0.8002(2) 0.0289(10) Uani 1 1 d . . . . .
H2A H 0.769272 0.538432 0.750978 0.043 Uiso 1 1 calc R U . . .
H2B H 0.726084 0.501852 0.835717 0.043 Uiso 1 1 calc R U . . .
H2C H 0.806964 0.605938 0.826621 0.043 Uiso 1 1 calc R U . . .
C16 C 0.5034(7) 0.6832(3) 0.4092(2) 0.0286(10) Uani 1 1 d . . . . .
H16 H 0.637329 0.710697 0.403259 0.034 Uiso 1 1 calc R U . . .
C10 C 0.6389(7) 0.6766(3) 0.5599(2) 0.0265(9) Uani 1 1 d . . . . .
H10A H 0.783600 0.679262 0.543950 0.032 Uiso 1 1 calc R U . . .
H10B H 0.640249 0.625668 0.598978 0.032 Uiso 1 1 calc R U . . .
C12 C 0.2692(7) 0.6114(3) 0.4935(3) 0.0293(10) Uani 1 1 d . . . . .
H12 H 0.244856 0.590598 0.544186 0.035 Uiso 1 1 calc R U . . .
C4 C 0.3347(7) 0.5135(3) 0.7329(3) 0.0308(10) Uani 1 1 d . . . . .
H4A H 0.186581 0.536793 0.718870 0.046 Uiso 1 1 calc R U . . .
H4B H 0.335081 0.457680 0.765737 0.046 Uiso 1 1 calc R U . . .
H4C H 0.391441 0.498310 0.684107 0.046 Uiso 1 1 calc R U . . .
C15 C 0.3413(7) 0.6709(3) 0.3410(2) 0.0304(10) Uani 1 1 d . . . . .
H15 H 0.366312 0.690326 0.290022 0.036 Uiso 1 1 calc R U . . .
C13 C 0.1066(7) 0.5985(3) 0.4257(3) 0.0295(10) Uani 1 1 d . . . . .
H13 H -0.025741 0.569306 0.431165 0.035 Uiso 1 1 calc R U . . .
C1 C 0.3945(7) 0.6208(3) 0.8564(2) 0.0296(10) Uani 1 1 d . . . . .
H1A H 0.482503 0.672672 0.880605 0.044 Uiso 1 1 calc R U . . .
H1B H 0.404198 0.569197 0.894322 0.044 Uiso 1 1 calc R U . . .
H1C H 0.243547 0.640605 0.842506 0.044 Uiso 1 1 calc R U . . .

loop_
_atom_site_aniso_label
_atom_site_aniso_U_11
_atom_site_aniso_U_22
_atom_site_aniso_U_33
_atom_site_aniso_U_23
_atom_site_aniso_U_13
_atom_site_aniso_U_12
O1 0.0239(16) 0.0253(14) 0.0249(15) 0.0035(11) -0.0031(11) 0.0031(11)
O3 0.0247(17) 0.0293(15) 0.0375(17) -0.0001(12) 0.0000(13) 0.0012(12)
O2 0.0237(17) 0.0357(17) 0.0329(16) 0.0033(13) 0.0013(13) -0.0002(13)
N1 0.0226(18) 0.0265(17) 0.0237(16) 0.0036(14) -0.0038(14) 0.0006(14)
C5 0.027(2) 0.0237(19) 0.0203(19) -0.0032(16) -0.0076(17) 0.0005(17)
C7 0.026(2) 0.025(2) 0.025(2) -0.0006(16) -0.0049(17) -0.0036(17)
C8 0.027(2) 0.025(2) 0.026(2) -0.0025(16) -0.0062(17) -0.0052(17)
C6 0.026(2) 0.026(2) 0.027(2) -0.0033(16) -0.0022(17) 0.0017(17)
C9 0.024(2) 0.027(2) 0.024(2) -0.0005(16) -0.0043(17) 0.0011(17)
C14 0.031(2) 0.025(2) 0.028(2) -0.0024(17) -0.0067(18) 0.0065(17)
C3 0.029(2) 0.023(2) 0.024(2) 0.0049(16) 0.0007(17) 0.0008(16)
C11 0.026(2) 0.0218(19) 0.027(2) -0.0004(16) 0.0008(17) 0.0027(16)
C2 0.029(2) 0.028(2) 0.028(2) 0.0044(17) -0.0026(17) 0.0049(18)
C16 0.030(2) 0.024(2) 0.030(2) -0.0013(16) 0.0026(18) 0.0028(17)
C10 0.020(2) 0.027(2) 0.030(2) -0.0001(17) -0.0028(17) 0.0032(16)
C12 0.028(2) 0.029(2) 0.030(2) -0.0002(17) 0.0018(18) 0.0001(18)
C4 0.030(2) 0.029(2) 0.030(2) 0.0034(17) -0.0037(18) -0.0035(18)
C15 0.037(3) 0.029(2) 0.024(2) -0.0001(17) -0.0011(18) 0.0018(19)
C13 0.026(2) 0.025(2) 0.034(2) -0.0033(17) -0.0014(18) -0.0014(17)
C1 0.030(2) 0.029(2) 0.028(2) 0.0012(17) -0.0008(18) 0.0020(18)

loop_
_atom_type_symbol
_atom_type_description
_atom_type_scat_dispersion_real
_atom_type_scat_dispersion_imag
_atom_type_scat_source
C C 0.0033 0.0016 'International Tables Vol C Tables 4.2.6.8 and 6.1.1.4'
H H 0.0000 0.0000 'International Tables Vol C Tables 4.2.6.8 and 6.1.1.4'
N N 0.0061 0.0033 'International Tables Vol C Tables 4.2.6.8 and 6.1.1.4'
O O 0.0106 0.0060 'International Tables Vol C Tables 4.2.6.8 and 6.1.1.4'

loop_
_geom_angle_atom_site_label_1
_geom_angle_atom_site_label_2
_geom_angle_atom_site_label_3
_geom_angle
_geom_angle_site_symmetry_1
_geom_angle_site_symmetry_3
_geom_angle_publ_flag
C5 O1 C3 120.2(3) . . ?
C5 N1 C6 123.6(4) . . ?
C5 N1 C9 125.0(3) . . ?
C6 N1 C9 111.4(3) . . ?
O2 C5 O1 127.6(4) . . ?
O2 C5 N1 124.9(4) . . ?
O1 C5 N1 107.5(4) . . ?
C8 C7 C6 110.8(4) . . ?
C8 C7 H7 124.6 . . ?
C6 C7 H7 124.6 . . ?
C7 C8 C9 111.0(4) . . ?
C7 C8 H8 124.5 . . ?
C9 C8 H8 124.5 . . ?
O3 C6 N1 126.6(4) . . ?
O3 C6 C7 128.1(4) . . ?
N1 C6 C7 105.3(3) . . ?
N1 C9 C8 101.5(3) . . ?
N1 C9 C10 113.9(3) . . ?
C8 C9 C10 111.7(3) . . ?
N1 C9 H9 109.9 . . ?
C8 C9 H9 109.9 . . ?
C10 C9 H9 109.9 . . ?
C13 C14 C15 120.4(4) . . ?
C13 C14 H14 119.8 . . ?
C15 C14 H14 119.8 . . ?
O1 C3 C4 109.0(3) . . ?
O1 C3 C1 110.9(3) . . ?
C4 C3 C1 113.1(4) . . ?
O1 C3 C2 101.5(3) . . ?
C4 C3 C2 110.9(3) . . ?
C1 C3 C2 110.8(3) . . ?
C16 C11 C12 118.6(4) . . ?
C16 C11 C10 120.2(4) . . ?
C12 C11 C10 121.1(4) . . ?
C3 C2 H2A 109.5 . . ?
C3 C2 H2B 109.5 . . ?
H2A C2 H2B 109.5 . . ?
C3 C2 H2C 109.5 . . ?
H2A C2 H2C 109.5 . . ?
H2B C2 H2C 109.5 . . ?
C11 C16 C15 121.2(4) . . ?
C11 C16 H16 119.4 . . ?
C15 C16 H16 119.4 . . ?
C11 C10 C9 112.6(3) . . ?
C11 C10 H10A 109.1 . . ?
C9 C10 H10A 109.1 . . ?
C11 C10 H10B 109.1 . . ?
C9 C10 H10B 109.1 . . ?
H10A C10 H10B 107.8 . . ?
C11 C12 C13 120.6(4) . . ?
C11 C12 H12 119.7 . . ?
C13 C12 H12 119.7 . . ?
C3 C4 H4A 109.5 . . ?
C3 C4 H4B 109.5 . . ?
H4A C4 H4B 109.5 . . ?
C3 C4 H4C 109.5 . . ?
H4A C4 H4C 109.5 . . ?
H4B C4 H4C 109.5 . . ?
C16 C15 C14 119.3(4) . . ?
C16 C15 H15 120.4 . . ?
C14 C15 H15 120.4 . . ?
C14 C13 C12 119.9(4) . . ?
C14 C13 H13 120.0 . . ?
C12 C13 H13 120.0 . . ?
C3 C1 H1A 109.5 . . ?
C3 C1 H1B 109.5 . . ?
H1A C1 H1B 109.5 . . ?
C3 C1 H1C 109.5 . . ?
H1A C1 H1C 109.5 . . ?
H1B C1 H1C 109.5 . . ?

loop_
_geom_bond_atom_site_label_1
_geom_bond_atom_site_label_2
_geom_bond_distance
_geom_bond_site_symmetry_2
_geom_bond_publ_flag
O1 C5 1.343(4) . ?
O1 C3 1.493(5) . ?
O3 C6 1.218(5) . ?
O2 C5 1.206(5) . ?
N1 C5 1.396(5) . ?
N1 C6 1.412(5) . ?
N1 C9 1.477(5) . ?
C7 C8 1.325(6) . ?
C7 C6 1.463(6) . ?
C7 H7 0.9300 . ?
C8 C9 1.505(5) . ?
C8 H8 0.9300 . ?
C9 C10 1.541(5) . ?
C9 H9 0.9800 . ?
C14 C13 1.386(6) . ?
C14 C15 1.387(6) . ?
C14 H14 0.9300 . ?
C3 C4 1.518(5) . ?
C3 C1 1.520(6) . ?
C3 C2 1.524(6) . ?
C11 C16 1.390(6) . ?
C11 C12 1.397(6) . ?
C11 C10 1.510(5) . ?
C2 H2A 0.9600 . ?
C2 H2B 0.9600 . ?
C2 H2C 0.9600 . ?
C16 C15 1.394(5) . ?
C16 H16 0.9300 . ?
C10 H10A 0.9700 . ?
C10 H10B 0.9700 . ?
C12 C13 1.391(6) . ?
C12 H12 0.9300 . ?
C4 H4A 0.9600 . ?
C4 H4B 0.9600 . ?
C4 H4C 0.9600 . ?
C15 H15 0.9300 . ?
C13 H13 0.9300 . ?
C1 H1A 0.9600 . ?
C1 H1B 0.9600 . ?
C1 H1C 0.9600 . ?
